data_9012136
loop_
_publ_author_name
'Schroeder, L. W.'
'Dickens, B.'
'Brown, W. E.'

_publ_section_title
;
 Crystallographic studies of the role of Mg as a stabilizing impurity in
 beta-Ca3(PO4)2. II. Refinement of Mg-containing beta-Ca3(PO4)2
 Sample: x = 0.11 Mg
 Note: changed sign of O3(y) to match bond distances
;
_journal_name_full 'Journal of Solid State Chemistry'
_journal_page_first 253
_journal_page_last 262
_journal_paper_doi 10.1016/0022-4596(77)90002-0
_journal_volume 22
_journal_year 1977
_chemical_compound_source Synthetic
_chemical_formula_sum 'Ca10.115 Mg0.385 O28 P7'
_chemical_name_mineral Whitlockite
_space_group_IT_number 161
_symmetry_space_group_name_Hall 'R 3 -2"c'
_symmetry_space_group_name_H-M 'R 3 c :H'
_cell_angle_alpha 90
_cell_angle_beta 90
_cell_angle_gamma 120
_cell_length_a 10.401
_cell_length_b 10.401
_cell_length_c 37.316
_cell_formula_units_Z 6
_cell_volume 3496.036
_database_code_amcsd 0013351
_exptl_crystal_density_diffrn 3.077
_cod_original_sg_symbol_H-M 'R 3 c'
_cod_original_formula_sum 'Ca10.115 Mg.385 P7 O28'
_cod_database_code 9012136

loop_
_space_group_symop_operation_xyz
x,y,z
2/3+x,1/3+y,1/3+z
1/3+x,2/3+y,2/3+z
x,x-y,1/2+z
2/3+x,1/3+x-y,5/6+z
1/3+x,2/3+x-y,1/6+z
-y,-x,1/2+z
2/3-y,1/3-x,5/6+z
1/3-y,2/3-x,1/6+z
-x+y,y,1/2+z
2/3-x+y,1/3+y,5/6+z
1/3-x+y,2/3+y,1/6+z
-y,x-y,z
2/3-y,1/3+x-y,1/3+z
1/3-y,2/3+x-y,2/3+z
-x+y,-x,z
2/3-x+y,1/3-x,1/3+z
1/3-x+y,2/3-x,2/3+z

loop_
_atom_site_aniso_label
_atom_site_aniso_U_11
_atom_site_aniso_U_22
_atom_site_aniso_U_33
_atom_site_aniso_U_12
_atom_site_aniso_U_13
_atom_site_aniso_U_23
Ca1 0.00840 0.00840 0.00930 -0.00120 -0.00010 0.00460
Ca2 0.00940 0.00760 0.00860 -0.00020 -0.00160 0.00370
Ca3 0.04070 0.01710 0.01340 -0.00760 -0.00980 0.02100
CaM4 0.01170 0.01170 0.01860 0.00000 0.00000 0.00590
MgM4 0.01170 0.01170 0.01860 0.00000 0.00000 0.00590
CaM5 0.01680 0.01680 0.01010 0.00000 0.00000 0.00840
MgM5 0.01680 0.01680 0.01010 0.00000 0.00000 0.00840
P1 0.00690 0.00690 0.01990 0.00000 0.00000 0.00350
P2 0.01040 0.01130 0.00880 0.00120 0.00150 0.00740
P3 0.00630 0.00700 0.00670 0.00030 -0.00040 0.00300
O1 0.04810 0.03780 0.00810 0.00110 0.00140 0.03190
O2 0.03680 0.03620 0.01500 0.00640 0.00800 0.03240
O3 0.01070 0.00940 0.00850 0.00080 0.00100 0.00300
O4 0.01380 0.00750 0.04150 0.00140 0.00190 0.00380
O5 0.01390 0.01840 0.01020 -0.00300 -0.00220 0.01200
O6 0.02070 0.01060 0.01370 0.00510 0.00320 0.00290
O7 0.00700 0.00970 0.02420 -0.00300 -0.00390 0.00420
O8 0.02550 0.02010 0.00690 -0.00090 -0.00060 0.01550
O9 0.01790 0.01040 0.05120 0.00000 0.01490 0.00830
O10 0.02860 0.02860 0.02000 0.00000 0.00000 0.01430

loop_
_atom_site_label
_atom_site_fract_x
_atom_site_fract_y
_atom_site_fract_z
_atom_site_occupancy
Ca1 -0.27490 -0.14230 0.16660 1.00000
Ca2 -0.38330 -0.17720 -0.03390 1.00000
Ca3 -0.27370 -0.14830 0.06040 1.00000
CaM4 0.00000 0.00000 -0.08040 0.30500
MgM4 0.00000 0.00000 -0.08040 0.19500
CaM5 0.00000 0.00000 -0.26530 0.81000
MgM5 0.00000 0.00000 -0.26530 0.19000
P1 0.00000 0.00000 0.00000 1.00000
P2 -0.31240 -0.13790 -0.13120 1.00000
P3 -0.34570 -0.15290 -0.23340 1.00000
O1 -0.26730 -0.08630 -0.09220 1.00000
O2 -0.23830 -0.22400 -0.14450 1.00000
O3 -0.27450 0.00380 -0.15250 1.00000
O4 -0.48170 -0.23940 -0.13560 1.00000
O5 -0.39970 -0.04680 -0.22110 1.00000
O6 -0.42270 -0.30380 -0.21460 1.00000
O7 -0.17870 -0.07860 -0.22510 1.00000
O8 -0.37480 -0.17850 -0.27360 1.00000
O9 0.00610 -0.13630 -0.01280 1.00000
O10 0.00000 0.00000 0.04070 1.00000

loop_
_cod_related_entry_id
_cod_related_entry_database
_cod_related_entry_code
1 AMCSD 0013351
